data_4060296
_journal_name_full Organometallics
_journal_paper_doi 10.1021/om0489913
_journal_year 2005
_chemical_formula_moiety 'C80 H93 B F24 Fe N2 O4'
_chemical_formula_sum 'C80 H93 B F24 Fe N2 O4'
_chemical_formula_weight 1669.22
_chemical_name_common holeg03
_space_group_IT_number 14
_symmetry_cell_setting monoclinic
_symmetry_space_group_name_Hall '-P 2yn'
_symmetry_space_group_name_H-M 'P 1 21/n 1'
_cell_angle_alpha 90
_cell_angle_beta 96.3450(10)
_cell_angle_gamma 90
_cell_formula_units_Z 4
_cell_length_a 18.1049(9)
_cell_length_b 24.4665(13)
_cell_length_c 18.9489(10)
_cell_measurement_temperature 193(2)
_cell_volume 8342.3(7)
_diffrn_ambient_temperature 193(2)
_exptl_crystal_density_diffrn 1.329
_cod_depositor_comments
;
The following automatic conversions were performed:
'_symmetry_cell_setting' value 'Monoclinic' changed to 'monoclinic'
according to '/home/saulius/struct/CIF-dictionaries/cif_core.dic'
dictionary named 'cif_core.dic' version 2.4.1 from 2010-06-29.

Automatic conversion script
Id: cif_fix_enum 1527 2010-12-29 10:47:43Z saulius 
;
_cod_original_sg_symbol_H-M 'P 21/n'
_cod_database_code 4060296

loop_
_symmetry_equiv_pos_as_xyz
'x, y, z'
'-x+1/2, y+1/2, -z+1/2'
'-x, -y, -z'
'x-1/2, -y-1/2, z-1/2'

loop_
_atom_site_label
_atom_site_type_symbol
_atom_site_fract_x
_atom_site_fract_y
_atom_site_fract_z
_atom_site_U_iso_or_equiv
_atom_site_adp_type
_atom_site_occupancy
_atom_site_symmetry_multiplicity
_atom_site_calc_flag
_atom_site_refinement_flags
_atom_site_disorder_assembly
_atom_site_disorder_group
Fe1 Fe 0.779757(17) 0.389524(12) 1.247180(16) 0.03139(9) Uani 1 1 d . A .
N1 N 0.77113(9) 0.46916(7) 1.26785(9) 0.0302(4) Uani 1 1 d . . .
N2 N 0.72761(10) 0.36043(7) 1.32620(9) 0.0309(4) Uani 1 1 d . . .
O1 O 0.89123(10) 0.36770(7) 1.25869(11) 0.0506(4) Uani 1 1 d . . .
O2 O 1.01032(11) 0.35561(10) 1.30066(15) 0.0780(7) Uani 1 1 d . . .
C1S C 0.5260(5) 0.5041(3) 0.6204(5) 0.205(4) Uani 1 1 d . . .
H1S1 H 0.5021 0.4681 0.6178 0.307 Uiso 1 1 calc R . .
H1S2 H 0.5386 0.5145 0.5733 0.307 Uiso 1 1 calc R . .
H1S3 H 0.4918 0.5311 0.6368 0.307 Uiso 1 1 calc R . .
C2S C 0.5950(4) 0.5018(3) 0.6712(7) 0.207(5) Uani 1 1 d . . .
H2S1 H 0.6231 0.4681 0.6631 0.248 Uiso 1 1 calc R . .
H2S2 H 0.627 0.5336 0.6634 0.248 Uiso 1 1 calc R . .
O3S O 0.57631(18) 0.50250(15) 0.7405(4) 0.162(2) Uani 1 1 d . . .
C4S C 0.6378(3) 0.4976(3) 0.7948(7) 0.199(5) Uani 1 1 d . . .
H4S1 H 0.6741 0.527 0.7885 0.238 Uiso 1 1 calc R . .
H4S2 H 0.6628 0.4621 0.7893 0.238 Uiso 1 1 calc R . .
C5S C 0.6154(4) 0.5010(4) 0.8661(6) 0.219(5) Uani 1 1 d . . .
H5S1 H 0.5974 0.538 0.8744 0.329 Uiso 1 1 calc R . .
H5S2 H 0.658 0.4928 0.9009 0.329 Uiso 1 1 calc R . .
H5S3 H 0.5755 0.4746 0.871 0.329 Uiso 1 1 calc R . .
C11 C 0.76425(18) 0.54490(10) 1.36246(14) 0.0540(7) Uani 1 1 d . . .
C12 C 0.77722(12) 0.50574(8) 1.20858(11) 0.0322(5) Uani 1 1 d . . .
C13 C 0.69378(13) 0.30720(9) 1.31495(11) 0.0351(5) Uani 1 1 d . . .
C14 C 0.9873(2) 0.40847(18) 1.4251(2) 0.0926(12) Uani 1 1 d . . .
H14A H 1.0365 0.3975 1.4189 0.111 Uiso 1 1 calc R . .
H14B H 0.9774 0.4259 1.4679 0.111 Uiso 1 1 calc R . .
C16 C 0.85002(13) 0.30658(9) 0.84848(11) 0.0350(5) Uani 1 1 d . . .
C17 C 0.81963(11) 0.40224(9) 0.77552(11) 0.0316(5) Uani 1 1 d . . .
C18 C 0.71377(12) 0.33234(9) 0.78153(12) 0.0340(5) Uani 1 1 d . . .
C19 C 0.83191(12) 0.30291(9) 0.71126(11) 0.0331(5) Uani 1 1 d . . .
C21 C 0.76043(13) 0.48503(9) 1.33343(11) 0.0341(5) Uani 1 1 d . . .
C22 C 0.71331(14) 0.52048(10) 1.16384(13) 0.0450(6) Uani 1 1 d . . .
C23 C 0.73822(14) 0.25992(9) 1.32022(12) 0.0395(5) Uani 1 1 d . . .
C24 C 0.93310(18) 0.39953(12) 1.37469(17) 0.0608(8) Uani 1 1 d . . .
H24 H 0.8845 0.411 1.3825 0.073 Uiso 1 1 calc R . .
C26 C 0.91636(13) 0.32647(10) 0.88334(12) 0.0379(5) Uani 1 1 d . . .
H26 H 0.9362 0.3595 0.8671 0.045 Uiso 1 1 calc R . .
C27 C 0.83023(12) 0.43422(9) 0.83730(12) 0.0356(5) Uani 1 1 d . . .
H27 H 0.8319 0.4166 0.8821 0.043 Uiso 1 1 calc R . .
C28 C 0.66207(12) 0.33262(9) 0.72073(12) 0.0355(5) Uani 1 1 d . . .
H28 H 0.6798 0.3316 0.6754 0.043 Uiso 1 1 calc R . .
C29 C 0.89527(12) 0.31753(9) 0.67949(12) 0.0362(5) Uani 1 1 d . . .
H29 H 0.9205 0.3503 0.6941 0.043 Uiso 1 1 calc R . .
C31 C 0.74616(13) 0.44666(9) 1.38615(11) 0.0370(5) Uani 1 1 d . . .
H31 H 0.7516 0.4617 1.4327 0.044 Uiso 1 1 calc R . .
C32 C 0.72098(18) 0.55556(12) 1.10674(14) 0.0557(7) Uani 1 1 d . . .
H32 H 0.6778 0.5668 1.0773 0.067 Uiso 1 1 calc R . .
C33 C 0.70436(17) 0.20961(10) 1.30471(15) 0.0533(7) Uani 1 1 d . . .
H33 H 0.7337 0.1773 1.3083 0.064 Uiso 1 1 calc R . .
O35 O 0.76446(12) 0.35699(9) 1.14845(9) 0.0648(6) Uani 1 1 d . . .
C36 C 0.95483(14) 0.29973(10) 0.94122(12) 0.0433(6) Uani 1 1 d . B .
C37 C 0.83843(12) 0.49061(10) 0.83549(13) 0.0396(5) Uani 1 1 d . . .
C38 C 0.58595(13) 0.33431(10) 0.72444(12) 0.0391(5) Uani 1 1 d . D .
C39 C 0.92258(13) 0.28590(11) 0.62736(12) 0.0424(5) Uani 1 1 d . E .
C41 C 0.72563(13) 0.39105(9) 1.38476(11) 0.0332(5) Uani 1 1 d . . .
C42 C 0.78877(18) 0.57401(11) 1.09231(14) 0.0557(7) Uani 1 1 d . . .
H42 H 0.7926 0.5986 1.054 0.067 Uiso 1 1 calc R . .
C43 C 0.62981(19) 0.20576(11) 1.28436(17) 0.0624(8) Uani 1 1 d . . .
H43 H 0.6079 0.171 1.2738 0.075 Uiso 1 1 calc R . .
C44 C 0.94277(16) 0.37285(11) 1.30660(19) 0.0573(7) Uani 1 1 d . . .
C45 C 0.7080(2) 0.31598(16) 1.12749(19) 0.0811(10) Uani 1 1 d . A .
H45A H 0.6816 0.308 1.1694 0.097 Uiso 1 1 calc R . .
H45B H 0.6713 0.3326 1.0911 0.097 Uiso 1 1 calc R . .
C46 C 0.92931(16) 0.25041(11) 0.96485(13) 0.0499(6) Uani 1 1 d . . .
H46 H 0.9552 0.232 1.0043 0.06 Uiso 1 1 calc R . .
C47 C 0.83456(13) 0.51806(10) 0.77146(14) 0.0431(6) Uani 1 1 d . . .
H47 H 0.8396 0.5567 0.77 0.052 Uiso 1 1 calc R . .
C48 C 0.55762(13) 0.33630(11) 0.78926(13) 0.0440(6) Uani 1 1 d . . .
H48 H 0.5056 0.3377 0.7919 0.053 Uiso 1 1 calc R . .
C49 C 0.88869(15) 0.23715(11) 0.60542(13) 0.0466(6) Uani 1 1 d . . .
H49 H 0.9079 0.2151 0.5704 0.056 Uiso 1 1 calc R . .
C51 C 0.70702(17) 0.36939(10) 1.45855(13) 0.0489(6) Uani 1 1 d . . .
C52 C 0.85104(16) 0.55684(10) 1.13345(14) 0.0498(6) Uani 1 1 d . . .
H52 H 0.8983 0.5686 1.1221 0.06 Uiso 1 1 calc R . .
C53 C 0.58662(17) 0.25166(12) 1.27914(17) 0.0588(7) Uani 1 1 d . . .
H53 H 0.5348 0.2482 1.2651 0.071 Uiso 1 1 calc R . .
C54 C 1.0252(2) 0.33004(15) 1.2340(3) 0.0879(12) Uani 1 1 d . . .
H54A H 1.0163 0.3564 1.1943 0.105 Uiso 1 1 calc R . .
H54B H 0.9922 0.2981 1.2235 0.105 Uiso 1 1 calc R . .
C55 C 0.7305(3) 0.26553(19) 1.1003(3) 0.1296(19) Uani 1 1 d . . .
H55A H 0.7391 0.2701 1.0505 0.194 Uiso 1 1 calc R A .
H55B H 0.6915 0.2382 1.1037 0.194 Uiso 1 1 calc R . .
H55C H 0.7765 0.2533 1.1279 0.194 Uiso 1 1 calc R . .
C56 C 0.86513(16) 0.22867(11) 0.92947(14) 0.0504(6) Uani 1 1 d . C .
C57 C 0.82321(12) 0.48787(9) 0.70957(13) 0.0381(5) Uani 1 1 d . . .
C58 C 0.60716(14) 0.33624(12) 0.84994(13) 0.0471(6) Uani 1 1 d . . .
C59 C 0.82607(15) 0.22137(10) 0.63593(13) 0.0445(6) Uani 1 1 d . . .
C61 C 0.6942(3) 0.55674(13) 1.3997(2) 0.0983(15) Uani 1 1 d . . .
H61A H 0.6497 0.5478 1.3675 0.147 Uiso 1 1 calc R . .
H61B H 0.6932 0.5955 1.4125 0.147 Uiso 1 1 calc R . .
H61C H 0.6954 0.5344 1.4428 0.147 Uiso 1 1 calc R . .
C62 C 0.84745(13) 0.52250(9) 1.19174(12) 0.0371(5) Uani 1 1 d . . .
C63 C 0.61670(14) 0.30347(10) 1.29386(14) 0.0459(6) Uani 1 1 d . . .
C64 C 1.10483(19) 0.31239(15) 1.2430(3) 0.1090(17) Uani 1 1 d . . .
H64A H 1.137 0.3446 1.2499 0.164 Uiso 1 1 calc R . .
H64B H 1.1161 0.2926 1.2005 0.164 Uiso 1 1 calc R . .
H64C H 1.1136 0.2884 1.2845 0.164 Uiso 1 1 calc R . .
C66 C 0.82610(15) 0.25661(10) 0.87321(13) 0.0440(6) Uani 1 1 d . . .
H66 H 0.7815 0.2411 0.8508 0.053 Uiso 1 1 calc R . .
C67 C 0.81600(12) 0.43143(9) 0.71160(12) 0.0335(5) Uani 1 1 d . . .
H67 H 0.8083 0.4119 0.6681 0.04 Uiso 1 1 calc R . .
C68 C 0.68328(13) 0.33431(11) 0.84602(13) 0.0429(6) Uani 1 1 d . . .
H68 H 0.7159 0.3343 0.8889 0.051 Uiso 1 1 calc R . .
C69 C 0.79848(13) 0.25373(9) 0.68730(12) 0.0392(5) Uani 1 1 d . . .
H69 H 0.7551 0.242 0.707 0.047 Uiso 1 1 calc R . .
C71 C 0.7694(2) 0.59178(10) 1.30889(15) 0.0587(8) Uani 1 1 d . . .
H71A H 0.8153 0.588 1.2863 0.088 Uiso 1 1 calc R . .
H71B H 0.7696 0.6269 1.3338 0.088 Uiso 1 1 calc R . .
H71C H 0.7265 0.5902 1.2725 0.088 Uiso 1 1 calc R . .
C72 C 0.63591(17) 0.50061(15) 1.17479(19) 0.0725(10) Uani 1 1 d . . .
H72 H 0.6407 0.4717 1.2124 0.087 Uiso 1 1 calc R . .
C73 C 0.82113(15) 0.26082(10) 1.34490(15) 0.0505(6) Uani 1 1 d . . .
H73 H 0.8358 0.2995 1.356 0.061 Uiso 1 1 calc R . .
C76 C 1.02357(18) 0.32475(14) 0.97916(17) 0.0611(8) Uani 1 1 d . . .
C77 C 0.85148(16) 0.52106(13) 0.90422(16) 0.0581(7) Uani 1 1 d . . .
C78 C 0.53242(15) 0.33210(13) 0.65819(15) 0.0525(7) Uani 1 1 d . . .
C79 C 0.98880(17) 0.30385(15) 0.59301(16) 0.0619(8) Uani 1 1 d . . .
C81 C 0.8347(3) 0.54850(13) 1.41628(17) 0.0872(13) Uani 1 1 d . . .
H81A H 0.8309 0.5222 1.4547 0.131 Uiso 1 1 calc R . .
H81B H 0.8392 0.5855 1.4361 0.131 Uiso 1 1 calc R . .
H81C H 0.8785 0.5401 1.3922 0.131 Uiso 1 1 calc R . .
C82 C 0.5965(2) 0.47559(19) 1.1062(2) 0.0965(13) Uani 1 1 d . . .
H82A H 0.5875 0.5041 1.07 0.145 Uiso 1 1 calc R . .
H82B H 0.549 0.4597 1.116 0.145 Uiso 1 1 calc R . .
H82C H 0.6279 0.447 1.089 0.145 Uiso 1 1 calc R . .
C83 C 0.8402(2) 0.22677(14) 1.41278(19) 0.0790(10) Uani 1 1 d . . .
H83A H 0.8097 0.2391 1.4494 0.118 Uiso 1 1 calc R . .
H83B H 0.8929 0.2315 1.4299 0.118 Uiso 1 1 calc R . .
H83C H 0.8301 0.1881 1.4023 0.118 Uiso 1 1 calc R . .
C86 C 0.8375(2) 0.17466(15) 0.9525(2) 0.0751(10) Uani 1 1 d . . .
C87 C 0.82061(17) 0.51589(11) 0.63903(16) 0.0550(7) Uani 1 1 d . . .
C88 C 0.57857(18) 0.33731(19) 0.92135(17) 0.0774(11) Uani 1 1 d . . .
C89 C 0.7862(2) 0.16950(12) 0.61346(19) 0.0656(8) Uani 1 1 d . . .
C91 C 0.6723(2) 0.31210(11) 1.46127(15) 0.0629(8) Uani 1 1 d . . .
H91A H 0.7045 0.2853 1.4413 0.094 Uiso 1 1 calc R . .
H91B H 0.6233 0.312 1.4336 0.094 Uiso 1 1 calc R . .
H91C H 0.6671 0.3025 1.5107 0.094 Uiso 1 1 calc R . .
C92 C 0.5888(2) 0.5479(3) 1.2001(3) 0.146(2) Uani 1 1 d . . .
H92A H 0.6162 0.5658 1.2413 0.219 Uiso 1 1 calc R . .
H92B H 0.5418 0.5334 1.2135 0.219 Uiso 1 1 calc R . .
H92C H 0.5785 0.5746 1.1617 0.219 Uiso 1 1 calc R . .
C93 C 0.86690(18) 0.24036(13) 1.2871(2) 0.0700(9) Uani 1 1 d . . .
H93A H 0.9199 0.2432 1.3039 0.105 Uiso 1 1 calc R . .
H93B H 0.8558 0.2627 1.2443 0.105 Uiso 1 1 calc R . .
H93C H 0.8543 0.2021 1.2761 0.105 Uiso 1 1 calc R . .
C101 C 0.6518(2) 0.40839(13) 1.48962(18) 0.0780(11) Uani 1 1 d . . .
H10A H 0.6396 0.394 1.5352 0.117 Uiso 1 1 calc R . .
H10B H 0.6064 0.4113 1.4566 0.117 Uiso 1 1 calc R . .
H10C H 0.6745 0.4446 1.4968 0.117 Uiso 1 1 calc R . .
C102 C 0.91972(14) 0.50541(11) 1.23424(16) 0.0507(7) Uani 1 1 d . . .
H102 H 0.9073 0.4823 1.2748 0.061 Uiso 1 1 calc R . .
C103 C 0.56506(16) 0.35290(12) 1.2880(2) 0.0655(9) Uani 1 1 d . . .
H103 H 0.5933 0.385 1.3095 0.079 Uiso 1 1 calc R . .
C111 C 0.7816(2) 0.36773(13) 1.50666(15) 0.0691(9) Uani 1 1 d . . .
H11A H 0.8012 0.4049 1.5134 0.104 Uiso 1 1 calc R . .
H11B H 0.8172 0.3451 1.4843 0.104 Uiso 1 1 calc R . .
H11C H 0.7737 0.3521 1.5528 0.104 Uiso 1 1 calc R . .
C112 C 0.96619(17) 0.55458(13) 1.2648(2) 0.0731(10) Uani 1 1 d . . .
H11D H 0.9824 0.5762 1.2258 0.11 Uiso 1 1 calc R . .
H11E H 1.0098 0.5413 1.2953 0.11 Uiso 1 1 calc R . .
H11F H 0.9359 0.5774 1.2929 0.11 Uiso 1 1 calc R . .
C113 C 0.5398(3) 0.3660(2) 1.2115(3) 0.1176(17) Uani 1 1 d . . .
H11G H 0.5057 0.3375 1.1914 0.176 Uiso 1 1 calc R . .
H11H H 0.583 0.3677 1.1847 0.176 Uiso 1 1 calc R . .
H11I H 0.5142 0.4014 1.2086 0.176 Uiso 1 1 calc R . .
C122 C 0.96611(17) 0.47114(14) 1.1886(2) 0.0758(10) Uani 1 1 d . . .
H12A H 0.9362 0.4406 1.1678 0.114 Uiso 1 1 calc R . .
H12B H 1.0098 0.457 1.218 0.114 Uiso 1 1 calc R . .
H12C H 0.9821 0.4939 1.1505 0.114 Uiso 1 1 calc R . .
C123 C 0.4962(2) 0.3451(2) 1.3266(3) 0.1251(19) Uani 1 1 d . . .
H12D H 0.4715 0.3804 1.3309 0.188 Uiso 1 1 calc R . .
H12E H 0.5108 0.3301 1.3741 0.188 Uiso 1 1 calc R . .
H12F H 0.4619 0.3197 1.2997 0.188 Uiso 1 1 calc R . .
C15A C 0.8448(6) 0.3700(4) 1.0572(5) 0.113(4) Uani 0.617(12) 1 d P A 1
H15A H 0.8832 0.364 1.0971 0.17 Uiso 0.617(12) 1 calc PR A 1
H15B H 0.8627 0.3966 1.0244 0.17 Uiso 0.617(12) 1 calc PR A 1
H15C H 0.8335 0.3354 1.0322 0.17 Uiso 0.617(12) 1 calc PR A 1
C25A C 0.7754(5) 0.3917(3) 1.0848(3) 0.078(3) Uani 0.617(12) 1 d P A 1
H25A H 0.7818 0.4306 1.0985 0.093 Uiso 0.617(12) 1 calc PR A 1
H25B H 0.7322 0.3884 1.0481 0.093 Uiso 0.617(12) 1 calc PR A 1
C15B C 0.7970(9) 0.4057(5) 1.0442(7) 0.095(4) Uani 0.383(12) 1 d P A 2
H15D H 0.7429 0.4031 1.034 0.142 Uiso 0.383(12) 1 calc PR A 2
H15E H 0.82 0.4004 1.0003 0.142 Uiso 0.383(12) 1 calc PR A 2
H15F H 0.8103 0.4419 1.0639 0.142 Uiso 0.383(12) 1 calc PR A 2
C25B C 0.8270(6) 0.3584(5) 1.1020(5) 0.073(4) Uani 0.383(12) 1 d P A 2
H25C H 0.833 0.3227 1.0787 0.087 Uiso 0.383(12) 1 calc PR A 2
H25D H 0.8746 0.369 1.1293 0.087 Uiso 0.383(12) 1 calc PR A 2
B1 B 0.80446(14) 0.33613(10) 0.77851(13) 0.0326(5) Uani 1 1 d . . .
F16A F 1.0237(4) 0.3787(2) 0.9765(4) 0.084(3) Uani 0.582(11) 1 d P B 3
F26A F 1.0860(2) 0.3136(4) 0.9481(5) 0.109(3) Uani 0.582(11) 1 d P B 3
F36A F 1.0370(6) 0.3135(4) 1.0453(3) 0.117(4) Uani 0.582(11) 1 d P B 3
F16B F 1.0516(9) 0.3590(9) 0.9485(8) 0.183(10) Uani 0.418(11) 1 d P B 4
F26B F 1.0681(5) 0.2876(3) 1.0068(10) 0.123(5) Uani 0.418(11) 1 d P B 4
F36B F 1.0036(5) 0.3470(9) 1.0392(9) 0.169(8) Uani 0.418(11) 1 d P B 4
F46A F 0.8881(5) 0.1456(3) 0.9898(7) 0.122(5) Uani 0.592(13) 1 d P C 5
F56A F 0.8205(6) 0.1412(3) 0.8936(3) 0.107(3) Uani 0.592(13) 1 d P C 5
F66A F 0.7759(6) 0.1762(3) 0.9775(7) 0.117(5) Uani 0.592(13) 1 d P C 5
F46B F 0.8413(13) 0.1769(6) 1.0296(4) 0.142(7) Uani 0.408(13) 1 d P C 6
F56B F 0.8629(13) 0.1354(3) 0.9390(19) 0.195(12) Uani 0.408(13) 1 d P C 6
F66B F 0.7647(9) 0.1719(8) 0.9459(13) 0.161(9) Uani 0.408(13) 1 d P C 6
F17 F 0.82944(18) 0.56852(8) 0.64192(12) 0.1168(10) Uani 1 1 d . . .
F27 F 0.75906(13) 0.50598(10) 0.59703(11) 0.0996(8) Uani 1 1 d . . .
F37 F 0.87324(14) 0.49774(11) 0.60043(12) 0.1085(8) Uani 1 1 d . . .
F47 F 0.79325(14) 0.52504(16) 0.93637(15) 0.1581(15) Uani 1 1 d . . .
F57 F 0.90552(13) 0.49996(8) 0.94782(9) 0.0845(6) Uani 1 1 d . . .
F67 F 0.87340(16) 0.57261(8) 0.89547(12) 0.1072(8) Uani 1 1 d . . .
F18 F 0.61276(15) 0.37265(16) 0.96512(12) 0.1397(12) Uani 1 1 d . . .
F28 F 0.5900(3) 0.29223(16) 0.95549(17) 0.1833(18) Uani 1 1 d . . .
F38 F 0.50885(12) 0.34826(17) 0.91968(12) 0.1457(13) Uani 1 1 d . . .
F48A F 0.5599(4) 0.3017(5) 0.6065(4) 0.100(4) Uani 0.441(12) 1 d P D 7
F58A F 0.4702(4) 0.3135(7) 0.6642(3) 0.111(5) Uani 0.441(12) 1 d P D 7
F68A F 0.5264(8) 0.3799(3) 0.6254(5) 0.127(5) Uani 0.441(12) 1 d P D 7
F48B F 0.5089(5) 0.2813(2) 0.6450(4) 0.104(4) Uani 0.559(12) 1 d P D 8
F58B F 0.4677(3) 0.3582(4) 0.6664(3) 0.095(3) Uani 0.559(12) 1 d P D 8
F68B F 0.5540(3) 0.3505(5) 0.6033(3) 0.101(4) Uani 0.559(12) 1 d P D 8
F19 F 0.72055(15) 0.17826(10) 0.57831(17) 0.1260(10) Uani 1 1 d . . .
F29 F 0.77326(16) 0.13870(8) 0.66761(13) 0.1078(8) Uani 1 1 d . . .
F39 F 0.82181(16) 0.13916(9) 0.57099(15) 0.1199(10) Uani 1 1 d . . .
F49A F 1.0257(4) 0.3405(4) 0.6234(4) 0.108(4) Uani 0.588(10) 1 d P E 9
F59A F 0.9749(5) 0.3098(4) 0.5267(3) 0.106(3) Uani 0.588(10) 1 d P E 9
F69A F 1.0399(3) 0.2599(2) 0.5954(4) 0.0922(19) Uani 0.588(10) 1 d P E 9
F49B F 0.9819(6) 0.3653(3) 0.5798(5) 0.092(3) Uani 0.412(10) 1 d P E 10
F59B F 0.9911(8) 0.2920(5) 0.5286(6) 0.128(6) Uani 0.412(10) 1 d P E 10
F69B F 1.0502(4) 0.3067(8) 0.6289(5) 0.137(8) Uani 0.412(10) 1 d P E 10

loop_
_atom_site_aniso_label
_atom_site_aniso_U_11
_atom_site_aniso_U_22
_atom_site_aniso_U_33
_atom_site_aniso_U_23
_atom_site_aniso_U_13
_atom_site_aniso_U_12
Fe1 0.03799(18) 0.02976(16) 0.02788(16) -0.00466(12) 0.01010(12) -0.00128(13)
N1 0.0333(9) 0.0288(9) 0.0294(9) -0.0011(7) 0.0075(7) -0.0016(7)
N2 0.0365(10) 0.0276(9) 0.0293(9) -0.0021(7) 0.0078(7) -0.0011(7)
O1 0.0394(10) 0.0426(10) 0.0717(13) -0.0024(9) 0.0146(9) 0.0047(8)
O2 0.0454(12) 0.0706(15) 0.118(2) 0.0101(14) 0.0107(12) 0.0115(10)
C1S 0.163(7) 0.136(6) 0.322(13) 0.005(7) 0.057(8) 0.038(5)
C2S 0.108(5) 0.112(5) 0.420(17) 0.029(7) 0.116(9) 0.019(4)
O3S 0.055(2) 0.093(2) 0.344(7) 0.015(3) 0.042(3) 0.0093(16)
C4S 0.045(3) 0.101(4) 0.447(18) 0.026(7) 0.016(6) 0.009(3)
C5S 0.067(4) 0.193(8) 0.388(17) 0.033(10) -0.020(6) -0.005(5)
C11 0.096(2) 0.0273(12) 0.0420(14) -0.0080(10) 0.0244(14) -0.0072(13)
C12 0.0396(12) 0.0283(11) 0.0296(11) -0.0010(8) 0.0077(9) -0.0003(9)
C13 0.0453(13) 0.0300(11) 0.0314(11) -0.0024(9) 0.0107(9) -0.0046(9)
C14 0.076(2) 0.115(3) 0.083(3) 0.033(2) -0.005(2) -0.015(2)
C16 0.0398(12) 0.0350(12) 0.0301(11) 0.0018(9) 0.0035(9) -0.0048(9)
C17 0.0256(10) 0.0362(12) 0.0327(11) -0.0009(9) 0.0022(8) -0.0048(8)
C18 0.0372(12) 0.0312(11) 0.0333(11) 0.0009(9) 0.0024(9) -0.0087(9)
C19 0.0341(11) 0.0346(11) 0.0292(11) 0.0031(9) -0.0024(9) -0.0013(9)
C21 0.0423(12) 0.0285(11) 0.0329(11) -0.0036(8) 0.0102(9) -0.0038(9)
C22 0.0446(14) 0.0445(14) 0.0452(14) 0.0062(11) 0.0019(11) 0.0017(11)
C23 0.0553(15) 0.0279(11) 0.0365(12) -0.0018(9) 0.0100(11) 0.0001(10)
C24 0.0553(17) 0.0556(18) 0.070(2) 0.0152(15) 0.0022(15) -0.0041(14)
C26 0.0413(12) 0.0381(12) 0.0336(12) 0.0066(9) 0.0018(10) -0.0072(10)
C27 0.0314(11) 0.0419(13) 0.0332(11) -0.0044(9) 0.0028(9) -0.0005(9)
C28 0.0391(12) 0.0363(12) 0.0312(11) 0.0016(9) 0.0038(9) -0.0068(10)
C29 0.0360(12) 0.0385(12) 0.0329(11) 0.0002(9) -0.0017(9) -0.0025(10)
C31 0.0535(14) 0.0307(11) 0.0282(11) -0.0043(9) 0.0112(10) -0.0024(10)
C32 0.0692(19) 0.0517(16) 0.0427(14) 0.0086(12) -0.0091(13) 0.0049(14)
C33 0.074(2) 0.0297(12) 0.0567(16) -0.0070(11) 0.0098(14) -0.0021(12)
O35 0.0896(15) 0.0730(14) 0.0350(10) -0.0198(9) 0.0216(10) -0.0299(12)
C36 0.0468(14) 0.0474(14) 0.0341(12) 0.0047(10) -0.0018(10) -0.0043(11)
C37 0.0311(11) 0.0418(13) 0.0451(13) -0.0128(10) 0.0001(10) 0.0013(10)
C38 0.0408(13) 0.0387(12) 0.0369(12) 0.0034(10) -0.0002(10) -0.0072(10)
C39 0.0373(12) 0.0534(15) 0.0355(12) -0.0010(11) -0.0003(10) 0.0033(11)
C41 0.0418(12) 0.0296(11) 0.0295(10) -0.0013(9) 0.0093(9) -0.0006(9)
C42 0.087(2) 0.0451(15) 0.0368(14) 0.0072(11) 0.0124(14) -0.0040(15)
C43 0.080(2) 0.0353(14) 0.071(2) -0.0111(13) 0.0078(16) -0.0188(14)
C44 0.0449(16) 0.0431(15) 0.085(2) 0.0136(14) 0.0124(15) 0.0029(12)
C45 0.097(3) 0.090(3) 0.0552(19) -0.0198(18) 0.0075(18) -0.021(2)
C46 0.0589(16) 0.0501(15) 0.0387(13) 0.0146(11) -0.0035(12) -0.0001(13)
C47 0.0364(12) 0.0308(12) 0.0605(16) -0.0041(11) -0.0020(11) -0.0006(10)
C48 0.0342(12) 0.0517(15) 0.0464(14) -0.0005(11) 0.0057(10) -0.0088(11)
C49 0.0494(15) 0.0489(15) 0.0402(13) -0.0096(11) -0.0013(11) 0.0087(12)
C51 0.0791(19) 0.0367(13) 0.0349(13) -0.0018(10) 0.0250(13) -0.0080(13)
C52 0.0620(17) 0.0424(14) 0.0488(15) 0.0051(11) 0.0228(13) -0.0054(12)
C53 0.0553(17) 0.0476(16) 0.0722(19) -0.0079(14) 0.0019(14) -0.0165(13)
C54 0.067(2) 0.067(2) 0.137(4) -0.007(2) 0.044(2) 0.0187(18)
C55 0.149(5) 0.081(3) 0.157(5) -0.043(3) 0.006(4) -0.017(3)
C56 0.0627(17) 0.0426(14) 0.0455(14) 0.0126(11) 0.0035(12) -0.0074(12)
C57 0.0335(12) 0.0355(12) 0.0436(13) 0.0041(10) -0.0027(10) -0.0039(9)
C58 0.0400(13) 0.0653(17) 0.0365(13) -0.0028(11) 0.0066(10) -0.0127(12)
C59 0.0508(15) 0.0373(13) 0.0440(14) -0.0048(10) -0.0017(11) -0.0002(11)
C61 0.174(4) 0.0379(16) 0.101(3) -0.0023(16) 0.093(3) 0.018(2)
C62 0.0415(13) 0.0314(11) 0.0397(12) 0.0004(9) 0.0101(10) -0.0029(10)
C63 0.0458(14) 0.0383(13) 0.0540(15) -0.0035(11) 0.0073(12) -0.0083(11)
C64 0.053(2) 0.056(2) 0.224(6) -0.006(3) 0.043(3) 0.0036(16)
C66 0.0506(14) 0.0383(13) 0.0418(13) 0.0053(10) -0.0007(11) -0.0119(11)
C67 0.0323(11) 0.0332(11) 0.0342(11) -0.0013(9) 0.0001(9) -0.0023(9)
C68 0.0387(13) 0.0556(15) 0.0336(12) -0.0009(11) 0.0010(10) -0.0107(11)
C69 0.0425(13) 0.0347(12) 0.0401(12) -0.0008(10) 0.0032(10) -0.0054(10)
C71 0.102(2) 0.0248(12) 0.0526(16) -0.0039(11) 0.0230(16) -0.0042(14)
C72 0.0433(16) 0.088(2) 0.084(2) 0.0270(19) -0.0053(15) -0.0005(16)
C73 0.0557(16) 0.0329(13) 0.0622(17) 0.0014(11) 0.0031(13) 0.0061(11)
C76 0.0591(19) 0.066(2) 0.0531(18) 0.0112(15) -0.0162(14) -0.0056(16)
C77 0.0532(16) 0.0593(18) 0.0596(17) -0.0261(14) -0.0032(14) 0.0037(14)
C78 0.0439(15) 0.0680(19) 0.0444(15) 0.0043(13) -0.0011(12) -0.0051(14)
C79 0.0471(16) 0.089(2) 0.0516(17) -0.0110(16) 0.0135(13) -0.0064(16)
C81 0.158(4) 0.0478(17) 0.0505(18) -0.0014(14) -0.014(2) -0.044(2)
C82 0.072(2) 0.106(3) 0.105(3) 0.005(3) -0.017(2) -0.025(2)
C83 0.088(2) 0.064(2) 0.080(2) 0.0176(17) -0.0152(19) 0.0116(18)
C86 0.085(3) 0.058(2) 0.081(2) 0.0289(19) 0.000(2) -0.016(2)
C87 0.0641(18) 0.0411(15) 0.0573(17) 0.0130(12) -0.0039(14) -0.0051(13)
C88 0.0481(18) 0.139(4) 0.0459(17) -0.004(2) 0.0098(14) -0.016(2)
C89 0.082(2) 0.0427(16) 0.071(2) -0.0155(15) 0.0037(18) -0.0074(15)
C91 0.106(2) 0.0450(15) 0.0440(15) 0.0007(12) 0.0358(16) -0.0167(15)
C92 0.054(2) 0.202(6) 0.187(6) -0.060(5) 0.036(3) -0.005(3)
C93 0.0638(19) 0.0482(17) 0.101(3) -0.0080(16) 0.0238(18) 0.0109(14)
C101 0.122(3) 0.0526(17) 0.072(2) -0.0097(15) 0.066(2) -0.0105(18)
C102 0.0363(13) 0.0439(14) 0.0723(18) 0.0110(13) 0.0074(12) -0.0046(11)
C103 0.0415(15) 0.0474(16) 0.107(3) -0.0017(16) 0.0037(16) -0.0038(13)
C111 0.108(3) 0.0633(19) 0.0335(14) 0.0085(13) -0.0008(15) -0.0131(18)
C112 0.0492(17) 0.0585(19) 0.107(3) 0.0117(18) -0.0107(17) -0.0172(14)
C113 0.107(3) 0.112(4) 0.128(4) 0.038(3) -0.009(3) 0.039(3)
C122 0.0499(17) 0.064(2) 0.119(3) 0.0154(19) 0.0352(18) 0.0052(15)
C123 0.077(3) 0.107(3) 0.202(6) 0.019(4) 0.063(3) 0.023(2)
C15A 0.147(8) 0.123(8) 0.082(6) -0.031(5) 0.067(5) -0.037(6)
C25A 0.140(7) 0.059(3) 0.035(3) -0.005(2) 0.012(3) -0.001(4)
C15B 0.148(12) 0.083(8) 0.064(7) 0.008(6) 0.058(7) -0.003(8)
C25B 0.090(7) 0.091(8) 0.042(5) -0.011(5) 0.024(5) -0.019(6)
B1 0.0338(13) 0.0339(13) 0.0300(12) 0.0017(10) 0.0032(10) -0.0070(10)
F16A 0.083(4) 0.061(3) 0.098(6) -0.007(3) -0.040(3) -0.019(2)
F26A 0.045(2) 0.134(6) 0.145(7) -0.033(5) 0.002(3) -0.007(3)
F36A 0.132(7) 0.156(8) 0.050(3) 0.051(4) -0.048(4) -0.081(5)
F16B 0.139(13) 0.27(2) 0.119(10) 0.138(13) -0.076(9) -0.163(14)
F26B 0.071(5) 0.092(5) 0.186(13) 0.021(6) -0.070(7) 0.007(4)
F36B 0.089(6) 0.271(17) 0.143(12) -0.133(12) -0.009(6) -0.040(8)
F46A 0.125(5) 0.066(6) 0.161(9) 0.074(6) -0.045(6) -0.024(4)
F56A 0.165(7) 0.048(3) 0.106(4) 0.008(2) 0.010(4) -0.042(4)
F66A 0.139(9) 0.065(3) 0.167(10) 0.025(4) 0.106(8) -0.004(4)
F46B 0.251(14) 0.095(8) 0.078(5) 0.042(5) 0.004(7) -0.083(9)
F56B 0.22(2) 0.030(4) 0.37(3) 0.006(14) 0.19(2) 0.008(10)
F66B 0.130(10) 0.135(11) 0.207(17) 0.100(11) -0.025(10) -0.080(8)
F17 0.220(3) 0.0453(11) 0.0787(14) 0.0205(10) -0.0116(16) -0.0297(14)
F27 0.1025(16) 0.1166(18) 0.0701(13) 0.0400(12) -0.0332(12) -0.0333(13)
F37 0.1229(19) 0.132(2) 0.0784(14) 0.0540(14) 0.0440(14) 0.0322(16)
F47 0.0846(16) 0.276(4) 0.121(2) -0.142(2) 0.0422(15) -0.035(2)
F57 0.1184(16) 0.0738(12) 0.0526(10) -0.0192(9) -0.0287(11) 0.0161(11)
F67 0.164(2) 0.0522(11) 0.0936(15) -0.0324(10) -0.0382(15) 0.0028(13)
F18 0.1148(19) 0.251(4) 0.0579(13) -0.0597(18) 0.0288(13) -0.059(2)
F28 0.285(5) 0.174(3) 0.116(2) 0.070(2) 0.131(3) 0.046(3)
F38 0.0581(13) 0.320(4) 0.0629(13) -0.0255(19) 0.0251(11) 0.0013(19)
F48A 0.069(4) 0.161(8) 0.062(4) -0.045(5) -0.027(3) 0.017(5)
F58A 0.045(4) 0.232(16) 0.052(4) 0.036(7) -0.010(3) -0.057(6)
F68A 0.197(13) 0.078(4) 0.086(7) 0.033(4) -0.066(7) -0.006(5)
F48B 0.132(7) 0.080(3) 0.084(5) -0.007(2) -0.058(5) -0.027(3)
F58B 0.056(3) 0.155(6) 0.069(3) -0.012(4) -0.015(2) 0.041(4)
F68B 0.056(3) 0.202(10) 0.044(3) 0.049(5) -0.004(2) -0.034(4)
F19 0.1109(19) 0.0782(15) 0.173(3) -0.0236(16) -0.0571(19) -0.0277(14)
F29 0.175(2) 0.0578(12) 0.0914(15) -0.0099(11) 0.0168(15) -0.0496(14)
F39 0.150(2) 0.0731(14) 0.147(2) -0.0646(15) 0.0593(18) -0.0320(14)
F49A 0.086(6) 0.123(6) 0.126(8) -0.078(6) 0.069(6) -0.067(4)
F59A 0.082(3) 0.179(7) 0.058(4) 0.058(5) 0.009(3) -0.021(4)
F69A 0.060(3) 0.100(4) 0.125(4) 0.008(3) 0.046(2) 0.023(2)
F49B 0.096(5) 0.087(4) 0.104(5) 0.021(4) 0.051(4) -0.017(4)
F59B 0.136(10) 0.154(9) 0.110(9) -0.099(8) 0.087(8) -0.077(7)
F69B 0.046(4) 0.26(2) 0.103(8) 0.075(11) -0.015(4) -0.026(7)

loop_
_geom_bond_atom_site_label_1
_geom_bond_atom_site_label_2
_geom_bond_distance
_geom_bond_site_symmetry_2
_geom_bond_publ_flag
Fe1 N2 1.9881(17) . ?
Fe1 N1 1.9968(17) . ?
Fe1 O35 2.0238(17) . ?
Fe1 O1 2.0758(18) . ?
N1 C21 1.336(3) . ?
N1 C12 1.450(3) . ?
N2 C41 1.343(3) . ?
N2 C13 1.445(3) . ?
O1 C44 1.234(4) . ?
O2 C44 1.310(3) . ?
O2 C54 1.461(5) . ?
C1S C2S 1.492(12) . ?
C2S O3S 1.392(11) . ?
O3S C4S 1.434(10) . ?
C4S C5S 1.457(13) . ?
C11 C71 1.541(4) . ?
C11 C81 1.545(5) . ?
C11 C61 1.545(5) . ?
C11 C21 1.564(3) . ?
C12 C22 1.404(3) . ?
C12 C62 1.406(3) . ?
C13 C23 1.406(3) . ?
C13 C63 1.412(3) . ?
C14 C24 1.310(5) . ?
C16 C26 1.393(3) . ?
C16 C66 1.395(3) . ?
C16 B1 1.649(3) . ?
C17 C67 1.401(3) . ?
C17 C27 1.403(3) . ?
C17 B1 1.643(3) . ?
C18 C68 1.396(3) . ?
C18 C28 1.402(3) . ?
C18 B1 1.652(3) . ?
C19 C29 1.400(3) . ?
C19 C69 1.400(3) . ?
C19 B1 1.634(3) . ?
C21 C31 1.415(3) . ?
C22 C32 1.400(4) . ?
C22 C72 1.519(4) . ?
C23 C33 1.392(3) . ?
C23 C73 1.522(4) . ?
C24 C44 1.474(5) . ?
C26 C36 1.396(3) . ?
C27 C37 1.388(3) . ?
C28 C38 1.388(3) . ?
C29 C39 1.388(3) . ?
C31 C41 1.410(3) . ?
C32 C42 1.364(4) . ?
C33 C43 1.365(4) . ?
O35 C45 1.456(4) . ?
O35 C25A 1.506(7) . ?
O35 C25B 1.509(10) . ?
C36 C46 1.384(4) . ?
C36 C76 1.498(4) . ?
C37 C47 1.382(4) . ?
C37 C77 1.497(3) . ?
C38 C48 1.383(3) . ?
C38 C78 1.500(3) . ?
C39 C49 1.384(4) . ?
C39 C79 1.492(4) . ?
C41 C51 1.566(3) . ?
C42 C52 1.364(4) . ?
C43 C53 1.366(4) . ?
C45 C55 1.415(6) . ?
C46 C56 1.382(4) . ?
C47 C57 1.382(3) . ?
C48 C58 1.378(3) . ?
C49 C59 1.383(4) . ?
C51 C91 1.539(4) . ?
C51 C111 1.543(4) . ?
C51 C101 1.545(4) . ?
C52 C62 1.395(3) . ?
C53 C63 1.396(4) . ?
C54 C64 1.497(5) . ?
C56 C66 1.391(3) . ?
C56 C86 1.495(4) . ?
C57 C67 1.388(3) . ?
C57 C87 1.498(4) . ?
C58 C68 1.389(3) . ?
C58 C88 1.501(4) . ?
C59 C69 1.390(3) . ?
C59 C89 1.498(4) . ?
C62 C102 1.517(4) . ?
C63 C103 1.525(4) . ?
C72 C82 1.538(5) . ?
C72 C92 1.546(6) . ?
C73 C93 1.529(4) . ?
C73 C83 1.539(4) . ?
C76 F16B 1.167(8) . ?
C76 F36A 1.280(5) . ?
C76 F26B 1.287(7) . ?
C76 F16A 1.320(6) . ?
C76 F36B 1.347(10) . ?
C76 F26A 1.359(6) . ?
C77 F47 1.278(4) . ?
C77 F57 1.314(3) . ?
C77 F67 1.338(4) . ?
C78 F58A 1.231(6) . ?
C78 F68B 1.236(5) . ?
C78 F68A 1.324(7) . ?
C78 F48B 1.328(5) . ?
C78 F58B 1.357(5) . ?
C78 F48A 1.367(6) . ?
C79 F49A 1.223(5) . ?
C79 F69B 1.240(8) . ?
C79 F59B 1.259(9) . ?
C79 F59A 1.263(6) . ?
C79 F69A 1.417(5) . ?
C79 F49B 1.528(8) . ?
C86 F56B 1.107(9) . ?
C86 F66A 1.259(9) . ?
C86 F46A 1.304(7) . ?
C86 F66B 1.312(17) . ?
C86 F56A 1.391(8) . ?
C86 F46B 1.456(10) . ?
C87 F17 1.298(3) . ?
C87 F27 1.318(3) . ?
C87 F37 1.339(4) . ?
C88 F28 1.284(5) . ?
C88 F38 1.287(4) . ?
C88 F18 1.306(4) . ?
C89 F19 1.314(4) . ?
C89 F29 1.315(4) . ?
C89 F39 1.315(4) . ?
C102 C122 1.523(4) . ?
C102 C112 1.544(4) . ?
C103 C113 1.506(6) . ?
C103 C123 1.526(5) . ?
C15A C25A 1.508(14) . ?
C15B C25B 1.64(2) . ?
